data_4038593
loop_
_publ_author_name
'Soni, Sonam'
'Pali, Pragya'
'Ansari, Monish Arbaz'
'Singh, Maya Shankar'

_publ_section_title
;
 Visible-Light Photocatalysis of Eosin Y: HAT and Complementing MS-CPET
 Strategy to Trifluoromethylation of \b-Ketodithioesters with Langlois'
 Reagent.
;
_journal_name_full 'The Journal of organic chemistry'
_journal_paper_doi 10.1021/acs.joc.0c01355
_journal_year 2020
_chemical_formula_sum 'C30 H22 F6 N0 O2 S4'
_chemical_formula_weight 656.71
_space_group_crystal_system monoclinic
_space_group_IT_number 14
_space_group_name_Hall '-P 2yn'
_space_group_name_H-M_alt 'P 1 21/n 1'
_atom_sites_solution_hydrogens geom
_audit_creation_method SHELXL-2018/3
_cell_angle_alpha 90
_cell_angle_beta 94.1300(10)
_cell_angle_gamma 90
_cell_formula_units_Z 2
_cell_length_a 7.8473(4)
_cell_length_b 7.4755(4)
_cell_length_c 24.8721(13)
_cell_measurement_reflns_used 31145
_cell_measurement_temperature 273(2)
_cell_measurement_theta_max 28.289
_cell_measurement_theta_min 2.672
_cell_volume 1455.27(13)
_computing_structure_refinement 'SHELXL-2018/3 (Sheldrick, 2018)'
_computing_structure_solution 'SHELXT 2014/5 (Sheldrick, 2014)'
_diffrn_ambient_temperature 273(2)
_diffrn_measured_fraction_theta_full 0.999
_diffrn_measured_fraction_theta_max 0.994
_diffrn_measurement_device_type Goniometer
_diffrn_radiation_type MoK\a
_diffrn_radiation_wavelength 0.71073
_diffrn_reflns_av_R_equivalents 0.0407
_diffrn_reflns_av_unetI/netI 0.0184
_diffrn_reflns_Laue_measured_fraction_full 0.999
_diffrn_reflns_Laue_measured_fraction_max 0.994
_diffrn_reflns_limit_h_max 10
_diffrn_reflns_limit_h_min -10
_diffrn_reflns_limit_k_max 9
_diffrn_reflns_limit_k_min -9
_diffrn_reflns_limit_l_max 33
_diffrn_reflns_limit_l_min -33
_diffrn_reflns_number 31145
_diffrn_reflns_point_group_measured_fraction_full 0.999
_diffrn_reflns_point_group_measured_fraction_max 0.994
_diffrn_reflns_theta_full 25.242
_diffrn_reflns_theta_max 28.289
_diffrn_reflns_theta_min 2.672
_exptl_absorpt_coefficient_mu 0.393
_exptl_crystal_density_diffrn 1.499
_exptl_crystal_description needle
_exptl_crystal_F_000 672
_refine_diff_density_max 0.396
_refine_diff_density_min -0.479
_refine_diff_density_rms 0.047
_refine_ls_extinction_coef 0.0118(14)
_refine_ls_extinction_expression Fc^*^=kFc[1+0.001xFc^2^\l^3^/sin(2\q)]^-1/4^
_refine_ls_extinction_method 'SHELXL-2018/3 (Sheldrick 2018)'
_refine_ls_goodness_of_fit_ref 1.030
_refine_ls_hydrogen_treatment constr
_refine_ls_matrix_type full
_refine_ls_number_parameters 192
_refine_ls_number_reflns 3596
_refine_ls_number_restraints 0
_refine_ls_restrained_S_all 1.030
_refine_ls_R_factor_all 0.0551
_refine_ls_R_factor_gt 0.0442
_refine_ls_shift/su_max 0.001
_refine_ls_shift/su_mean 0.000
_refine_ls_structure_factor_coef Fsqd
_refine_ls_weighting_details 'w=1/[\s^2^(Fo^2^)+(0.0510P)^2^+0.8935P] where P=(Fo^2^+2Fc^2^)/3'
_refine_ls_weighting_scheme calc
_refine_ls_wR_factor_gt 0.1113
_refine_ls_wR_factor_ref 0.1192
_reflns_Friedel_coverage 0.000
_reflns_number_gt 2989
_reflns_number_total 3596
_reflns_threshold_expression 'I > 2\s(I)'
_cod_data_source_file jo0c01355_si_001.cif
_cod_data_source_block shelx
_cod_original_sg_symbol_H-M 'P 21/n'
_cod_database_code 4038593
_shelx_shelxl_version_number 2018/3
_shelx_space_group_comment
;
The symmetry employed for this shelxl refinement is uniquely defined
by the following loop, which should always be used as a source of
symmetry information in preference to the above space-group names.
They are only intended as comments.
;

loop_
_space_group_symop_operation_xyz
'x, y, z'
'-x+1/2, y+1/2, -z+1/2'
'-x, -y, -z'
'x-1/2, -y-1/2, z-1/2'

loop_
_atom_site_label
_atom_site_type_symbol
_atom_site_fract_x
_atom_site_fract_y
_atom_site_fract_z
_atom_site_U_iso_or_equiv
_atom_site_adp_type
_atom_site_occupancy
_atom_site_site_symmetry_order
_atom_site_calc_flag
_atom_site_refinement_flags_posn
_atom_site_refinement_flags_adp
_atom_site_refinement_flags_occupancy
_atom_site_disorder_assembly
_atom_site_disorder_group
S001 S 0.98721(7) 0.38145(8) 0.57974(2) 0.05203(18) Uani 1 1 d . . . . .
S002 S 0.62518(7) 0.25137(8) 0.58189(2) 0.05063(17) Uani 1 1 d . . . . .
O003 O 0.54535(18) 0.2250(2) 0.67917(6) 0.0589(4) Uani 1 1 d . . . . .
C1 C 0.7046(2) 0.2794(2) 0.76236(7) 0.0326(3) Uani 1 1 d . . . . .
C005 C 0.5666(2) 0.3305(2) 0.79393(7) 0.0326(3) Uani 1 1 d . . . . .
C006 C 0.8187(2) 0.3162(2) 0.61738(7) 0.0365(4) Uani 1 1 d . . . . .
C007 C 0.8598(2) 0.2343(2) 0.78779(8) 0.0402(4) Uani 1 1 d . . . . .
H007 H 0.949549 0.203814 0.767091 0.048 Uiso 1 1 calc R U . . .
C008 C 0.4043(2) 0.3867(3) 0.77201(8) 0.0424(4) Uani 1 1 d . . . . .
H008 H 0.380671 0.386101 0.734831 0.051 Uiso 1 1 calc R U . . .
C009 C 0.5975(2) 0.3332(2) 0.85089(7) 0.0389(4) Uani 1 1 d . . . . .
C00A C 0.6822(2) 0.2695(2) 0.70234(7) 0.0374(4) Uani 1 1 d . . . . .
C00B C 0.8267(2) 0.3165(3) 0.67166(7) 0.0374(4) Uani 1 1 d . . . . .
H00B H 0.929220 0.348108 0.690356 0.045 Uiso 1 1 calc R U . . .
C00C C 0.7578(3) 0.2811(3) 0.87485(8) 0.0482(5) Uani 1 1 d . . . . .
H00C H 0.775776 0.279702 0.912211 0.058 Uiso 1 1 calc R U . . .
C00D C 0.4646(3) 0.3898(3) 0.88294(8) 0.0525(5) Uani 1 1 d . . . . .
H00D H 0.483766 0.390666 0.920282 0.063 Uiso 1 1 calc R U . . .
C00E C 0.8865(3) 0.2329(3) 0.84413(8) 0.0481(5) Uani 1 1 d . . . . .
H00E H 0.991990 0.199113 0.860417 0.058 Uiso 1 1 calc R U . . .
F2 F 0.5261(3) 0.2048(5) 0.48596(7) 0.1490(11) Uani 1 1 d . . . . .
C00G C 0.2816(3) 0.4420(3) 0.80454(10) 0.0533(5) Uani 1 1 d . . . . .
H7 H 0.176290 0.480118 0.789165 0.064 Uiso 1 1 calc R U . . .
F3 F 0.7161(3) 0.4065(5) 0.49288(9) 0.1709(15) Uani 1 1 d . . . . .
F1 F 0.7901(3) 0.1330(5) 0.50060(8) 0.1492(12) Uani 1 1 d . . . . .
C00J C 1.1573(2) 0.4231(3) 0.62963(10) 0.0539(5) Uani 1 1 d . . . . .
H5 H 1.126988 0.520824 0.652094 0.081 Uiso 1 1 calc R U . . .
H3 H 1.259028 0.452947 0.612316 0.081 Uiso 1 1 calc R U . . .
H1 H 1.177531 0.318002 0.651330 0.081 Uiso 1 1 calc R U . . .
C00K C 0.3119(3) 0.4420(3) 0.86036(10) 0.0583(6) Uani 1 1 d . . . . .
H00N H 0.226444 0.478113 0.882038 0.070 Uiso 1 1 calc R U . . .
C00L C 0.6714(4) 0.2548(7) 0.51245(11) 0.1020(13) Uani 1 1 d . . . . .

loop_
_atom_site_aniso_label
_atom_site_aniso_U_11
_atom_site_aniso_U_22
_atom_site_aniso_U_33
_atom_site_aniso_U_23
_atom_site_aniso_U_13
_atom_site_aniso_U_12
S001 0.0451(3) 0.0722(4) 0.0406(3) 0.0090(2) 0.0153(2) -0.0025(2)
S002 0.0445(3) 0.0722(4) 0.0349(2) -0.0029(2) 0.00111(19) -0.0059(2)
O003 0.0435(8) 0.0952(12) 0.0386(7) -0.0144(7) 0.0067(6) -0.0245(8)
C1 0.0338(8) 0.0322(8) 0.0324(8) -0.0002(6) 0.0061(6) -0.0052(6)
C005 0.0336(8) 0.0311(8) 0.0338(8) 0.0006(6) 0.0074(6) -0.0053(6)
C006 0.0351(8) 0.0403(9) 0.0347(8) 0.0012(7) 0.0068(7) 0.0018(7)
C007 0.0359(9) 0.0402(9) 0.0452(10) 0.0010(8) 0.0065(7) 0.0006(7)
C008 0.0353(9) 0.0462(10) 0.0460(10) 0.0016(8) 0.0053(7) -0.0033(8)
C009 0.0475(10) 0.0358(9) 0.0344(8) -0.0020(7) 0.0098(7) -0.0097(8)
C00A 0.0365(9) 0.0425(10) 0.0339(8) -0.0043(7) 0.0069(7) -0.0052(7)
C00B 0.0333(8) 0.0448(9) 0.0344(8) -0.0017(7) 0.0059(7) -0.0035(7)
C00C 0.0582(12) 0.0523(12) 0.0333(9) 0.0036(8) -0.0014(8) -0.0106(9)
C00D 0.0666(14) 0.0525(12) 0.0413(10) -0.0082(9) 0.0238(10) -0.0142(10)
C00E 0.0423(10) 0.0527(12) 0.0480(11) 0.0090(9) -0.0069(8) -0.0019(9)
F2 0.1079(16) 0.288(3) 0.0465(9) 0.0034(14) -0.0258(10) -0.0571(19)
C00G 0.0362(9) 0.0506(12) 0.0747(15) -0.0007(11) 0.0161(9) -0.0002(9)
F3 0.1272(18) 0.295(4) 0.0850(14) 0.113(2) -0.0284(13) -0.076(2)
F1 0.1159(17) 0.265(4) 0.0695(12) -0.0727(18) 0.0288(12) -0.0109(19)
C00J 0.0375(10) 0.0617(13) 0.0633(13) 0.0087(11) 0.0096(9) -0.0034(9)
C00K 0.0549(12) 0.0549(12) 0.0693(14) -0.0112(11) 0.0340(11) -0.0052(10)
C00L 0.0721(18) 0.195(4) 0.0377(12) 0.0078(19) -0.0036(12) -0.028(2)

loop_
_atom_type_symbol
_atom_type_description
_atom_type_scat_dispersion_real
_atom_type_scat_dispersion_imag
_atom_type_scat_source
C C 0.0033 0.0016 'International Tables Vol C Tables 4.2.6.8 and 6.1.1.4'
H H 0.0000 0.0000 'International Tables Vol C Tables 4.2.6.8 and 6.1.1.4'
N N 0.0061 0.0033 'International Tables Vol C Tables 4.2.6.8 and 6.1.1.4'
O O 0.0106 0.0060 'International Tables Vol C Tables 4.2.6.8 and 6.1.1.4'
S S 0.1246 0.1234 'International Tables Vol C Tables 4.2.6.8 and 6.1.1.4'
F F 0.0171 0.0103 'International Tables Vol C Tables 4.2.6.8 and 6.1.1.4'

loop_
_geom_angle_atom_site_label_1
_geom_angle_atom_site_label_2
_geom_angle_atom_site_label_3
_geom_angle
_geom_angle_site_symmetry_1
_geom_angle_site_symmetry_3
_geom_angle_publ_flag
C006 S001 C00J 103.52(9) . . ?
C006 S002 C00L 104.55(12) . . ?
C007 C1 C005 119.52(16) . . ?
C007 C1 C00A 119.03(15) . . ?
C005 C1 C00A 121.43(15) . . ?
C008 C005 C009 117.72(16) . . ?
C008 C005 C1 124.28(16) . . ?
C009 C005 C1 117.93(16) . . ?
C00B C006 S001 123.71(14) . . ?
C00B C006 S002 118.51(13) . . ?
S001 C006 S002 117.76(10) . . ?
C1 C007 C00E 121.72(17) . . ?
C1 C007 H007 119.1 . . ?
C00E C007 H007 119.1 . . ?
C00G C008 C005 121.07(19) . . ?
C00G C008 H008 119.5 . . ?
C005 C008 H008 119.5 . . ?
C00C C009 C005 120.11(17) . . ?
C00C C009 C00D 120.94(18) . . ?
C005 C009 C00D 118.95(18) . . ?
O003 C00A C00B 120.52(16) . . ?
O003 C00A C1 121.28(15) . . ?
C00B C00A C1 118.19(15) . . ?
C006 C00B C00A 122.90(16) . . ?
C006 C00B H00B 118.5 . . ?
C00A C00B H00B 118.5 . . ?
C00E C00C C009 120.89(18) . . ?
C00E C00C H00C 119.6 . . ?
C009 C00C H00C 119.6 . . ?
C00K C00D C009 121.3(2) . . ?
C00K C00D H00D 119.3 . . ?
C009 C00D H00D 119.3 . . ?
C00C C00E C007 119.77(19) . . ?
C00C C00E H00E 120.1 . . ?
C007 C00E H00E 120.1 . . ?
C008 C00G C00K 120.9(2) . . ?
C008 C00G H7 119.5 . . ?
C00K C00G H7 119.5 . . ?
S001 C00J H5 109.5 . . ?
S001 C00J H3 109.5 . . ?
H5 C00J H3 109.5 . . ?
S001 C00J H1 109.5 . . ?
H5 C00J H1 109.5 . . ?
H3 C00J H1 109.5 . . ?
C00D C00K C00G 119.98(19) . . ?
C00D C00K H00N 120.0 . . ?
C00G C00K H00N 120.0 . . ?
F3 C00L F2 107.9(3) . . ?
F3 C00L F1 107.4(3) . . ?
F2 C00L F1 106.4(4) . . ?
F3 C00L S002 117.1(3) . . ?
F2 C00L S002 104.4(2) . . ?
F1 C00L S002 113.1(3) . . ?

loop_
_geom_bond_atom_site_label_1
_geom_bond_atom_site_label_2
_geom_bond_distance
_geom_bond_site_symmetry_2
_geom_bond_publ_flag
S001 C006 1.7440(18) . ?
S001 C00J 1.783(2) . ?
S002 C006 1.7684(19) . ?
S002 C00L 1.790(3) . ?
O003 C00A 1.228(2) . ?
C1 C007 1.373(2) . ?
C1 C005 1.435(2) . ?
C1 C00A 1.492(2) . ?
C005 C008 1.413(2) . ?
C005 C009 1.420(2) . ?
C006 C00B 1.347(2) . ?
C007 C00E 1.402(3) . ?
C007 H007 0.9300 . ?
C008 C00G 1.366(3) . ?
C008 H008 0.9300 . ?
C009 C00C 1.407(3) . ?
C009 C00D 1.422(3) . ?
C00A C00B 1.455(2) . ?
C00B H00B 0.9300 . ?
C00C C00E 1.359(3) . ?
C00C H00C 0.9300 . ?
C00D C00K 1.345(3) . ?
C00D H00D 0.9300 . ?
C00E H00E 0.9300 . ?
F2 C00L 1.329(3) . ?
C00G C00K 1.392(3) . ?
C00G H7 0.9300 . ?
F3 C00L 1.292(5) . ?
F1 C00L 1.350(5) . ?
C00J H5 0.9600 . ?
C00J H3 0.9600 . ?
C00J H1 0.9600 . ?
C00K H00N 0.9300 . ?
